data_2200329
loop_
_publ_author_name
'Assoumatine, Tokour\'e'
'Stoeckli-Evans, Helen'

_publ_section_title
;
 <i>trans</i>-Bis(acetonitrile-<i>N</i>)tetraaquanickel(II) dibromide
;
_journal_issue 5
_journal_name_full 'Acta Crystallographica Section E'
_journal_page_first m179
_journal_page_last m180
_journal_paper_doi 10.1107/S1600536801005323
_journal_volume 57
_journal_year 2001
_chemical_formula_iupac '[Ni (C2 H3 N1)2 (H2 O1)4] Br2'
_chemical_formula_moiety 'C4 H14 N2 Ni O4 2+, 2Br 1-'
_chemical_formula_sum 'C4 H14 Br2 N2 Ni O4'
_chemical_formula_weight 372.70
_chemical_name_systematic
;
?
;
_space_group_IT_number 14
_symmetry_cell_setting monoclinic
_symmetry_space_group_name_Hall '-P 2ybc'
_symmetry_space_group_name_H-M 'P 1 21/c 1'
_audit_creation_method SHELXL-97
_cell_angle_alpha 90.00
_cell_angle_beta 111.127(18)
_cell_angle_gamma 90.00
_cell_formula_units_Z 2
_cell_length_a 6.8839(11)
_cell_length_b 12.4630(17)
_cell_length_c 7.9173(12)
_cell_measurement_reflns_used 3712
_cell_measurement_temperature 153(2)
_cell_measurement_theta_max 26.03
_cell_measurement_theta_min 3.17
_cell_volume 633.60(18)
_computing_cell_refinement 'CELL (Stoe & Cie, 2000)'
_computing_data_collection 'EXPOSE (Stoe & Cie, 2000)'
_computing_data_reduction 'INTEGRATE (Stoe & Cie, 2000)'
_computing_molecular_graphics 'PLATON (Spek, 1990)'
_computing_publication_material SHELXL97
_computing_structure_refinement 'SHELXL97 (Sheldrick, 1997)'
_computing_structure_solution 'SHELXS97 (Sheldrick, 1990)'
_diffrn_ambient_temperature 153(2)
_diffrn_detector_area_resol_mean .81
_diffrn_measured_fraction_theta_full .982
_diffrn_measured_fraction_theta_max .982
_diffrn_measurement_device_type 'STOE Image Plate Diffraction System'
_diffrn_measurement_method '\f oscillation'
_diffrn_radiation_monochromator graphite
_diffrn_radiation_source 'fine-focus sealed tube'
_diffrn_radiation_type MoK\a
_diffrn_radiation_wavelength .71073
_diffrn_reflns_av_R_equivalents .079
_diffrn_reflns_av_sigmaI/netI .0554
_diffrn_reflns_limit_h_max 8
_diffrn_reflns_limit_h_min -8
_diffrn_reflns_limit_k_max 15
_diffrn_reflns_limit_k_min -14
_diffrn_reflns_limit_l_max 9
_diffrn_reflns_limit_l_min -9
_diffrn_reflns_number 4033
_diffrn_reflns_theta_full 26.03
_diffrn_reflns_theta_max 26.03
_diffrn_reflns_theta_min 3.17
_diffrn_standards_number 0
_exptl_absorpt_coefficient_mu 7.826
_exptl_absorpt_correction_T_max .2143
_exptl_absorpt_correction_T_min .0668
_exptl_absorpt_correction_type multi-scan
_exptl_absorpt_process_details '(PLATON; Spek, 1990)'
_exptl_crystal_colour blue--green
_exptl_crystal_density_diffrn 1.954
_exptl_crystal_density_meas ?
_exptl_crystal_density_method 'not measured'
_exptl_crystal_description block
_exptl_crystal_F_000 364
_exptl_crystal_size_max .50
_exptl_crystal_size_mid .35
_exptl_crystal_size_min .35
_refine_diff_density_max 1.005
_refine_diff_density_min -1.228
_refine_ls_extinction_coef .021(3)
_refine_ls_extinction_method SHELXL97
_refine_ls_goodness_of_fit_ref 1.055
_refine_ls_hydrogen_treatment refall
_refine_ls_matrix_type full
_refine_ls_number_parameters 90
_refine_ls_number_reflns 1231
_refine_ls_number_restraints 0
_refine_ls_restrained_S_all 1.055
_refine_ls_R_factor_all .0474
_refine_ls_R_factor_gt .0397
_refine_ls_shift/su_max .001
_refine_ls_shift/su_mean .000
_refine_ls_structure_factor_coef Fsqd
_refine_ls_weighting_details 'calc w = 1/[\s^2^(Fo^2^)+(0.0727P)^2^] where P = (Fo^2^+2Fc^2^)/3'
_refine_ls_weighting_scheme calc
_refine_ls_wR_factor_ref .1122
_reflns_number_gt 1049
_reflns_number_total 1231
_reflns_threshold_expression I>2\s(I)
_cod_data_source_file om6004.cif
_cod_data_source_block I
_cod_depositor_comments
;
The following automatic conversions were performed:

'_exptl_crystal_density_meas' value 'none' was changed to '?' - the
value is perceived as not measured.

Automatic conversion script
Id: cif_fix_values 3008 2015-01-20 13:52:24Z robertas 
;
_cod_original_cell_volume 633.60(16)
_cod_original_sg_symbol_H-M 'P 21/c'
_cod_database_code 2200329
_cod_database_fobs_code 2200329

loop_
_symmetry_equiv_pos_as_xyz
'x, y, z'
'-x, y+1/2, -z+1/2'
'-x, -y, -z'
'x, -y-1/2, z-1/2'

loop_
_atom_site_label
_atom_site_fract_x
_atom_site_fract_y
_atom_site_fract_z
_atom_site_U_iso_or_equiv
_atom_site_adp_type
_atom_site_calc_flag
_atom_site_refinement_flags
_atom_site_occupancy
_atom_site_disorder_assembly
_atom_site_disorder_group
_atom_site_type_symbol
Ni1 .5000 .0000 .5000 .0180(3) Uani d S 1 . . Ni
Br1 .81150(7) -.13685(4) .10018(6) .0240(3) Uani d . 1 . . Br
O1W .2310(6) .0131(4) .2765(5) .0314(9) Uani d . 1 . . O
H1WA .156(13) -.038(7) .263(11) .06(2) Uiso d . 1 . . H
H1WB .240(11) .047(7) .184(11) .05(2) Uiso d . 1 . . H
O2W .5782(6) -.1389(3) .3950(6) .0264(8) Uani d . 1 . . O
H2WA .644(14) -.124(6) .329(13) .06(2) Uiso d . 1 . . H
H2WB .640(9) -.195(6) .463(9) .032(16) Uiso d . 1 . . H
N1 .6463(6) .0889(3) .3623(6) .0240(9) Uani d . 1 . . N
C1 .7047(7) .1253(4) .2586(7) .0202(10) Uani d . 1 . . C
C2 .7786(9) .1714(5) .1257(9) .0291(12) Uani d . 1 . . C
H2A .773(11) .232(7) .130(10) .04(2) Uiso d . 1 . . H
H2B .756(18) .128(8) .026(18) .10(4) Uiso d . 1 . . H
H2C .903(19) .175(9) .156(14) .09(3) Uiso d . 1 . . H

loop_
_atom_site_aniso_label
_atom_site_aniso_U_11
_atom_site_aniso_U_22
_atom_site_aniso_U_33
_atom_site_aniso_U_12
_atom_site_aniso_U_13
_atom_site_aniso_U_23
Ni1 .0192(4) .0177(5) .0177(5) -.0003(3) .0073(3) .0018(3)
Br1 .0267(4) .0241(4) .0218(4) -.00375(17) .0095(2) -.00025(17)
O1W .0258(18) .037(2) .028(2) -.0070(16) .0052(15) .0109(17)
O2W .036(2) .0193(19) .029(2) .0037(15) .0170(17) .0046(15)
N1 .0246(19) .022(2) .025(2) .0006(16) .0093(17) .0000(18)
C1 .021(2) .018(2) .023(3) -.0007(17) .009(2) -.0026(18)
C2 .029(3) .022(3) .042(3) .000(2) .019(2) .010(3)

loop_
_atom_type_symbol
_atom_type_description
_atom_type_scat_dispersion_real
_atom_type_scat_dispersion_imag
_atom_type_scat_source
C C .0033 .0016 'International Tables Vol C Tables 4.2.6.8 and 6.1.1.4'
H H .0000 .0000 'International Tables Vol C Tables 4.2.6.8 and 6.1.1.4'
N N .0061 .0033 'International Tables Vol C Tables 4.2.6.8 and 6.1.1.4'
O O .0106 .0060 'International Tables Vol C Tables 4.2.6.8 and 6.1.1.4'
Ni Ni .3393 1.1124 'International Tables Vol C Tables 4.2.6.8 and 6.1.1.4'
Br Br -.2901 2.4595 'International Tables Vol C Tables 4.2.6.8 and 6.1.1.4'

loop_
_geom_angle_atom_site_label_1
_geom_angle_atom_site_label_2
_geom_angle_atom_site_label_3
_geom_angle_site_symmetry_1
_geom_angle_site_symmetry_3
_geom_angle
N1 Ni1 N1 3_656 . 180.0
N1 Ni1 O1W 3_656 3_656 87.83(16)
N1 Ni1 O1W . 3_656 92.17(16)
N1 Ni1 O1W 3_656 . 92.17(16)
N1 Ni1 O1W . . 87.83(16)
O1W Ni1 O1W 3_656 . 180.0
N1 Ni1 O2W 3_656 3_656 89.41(17)
N1 Ni1 O2W . 3_656 90.59(17)
O1W Ni1 O2W 3_656 3_656 90.26(16)
O1W Ni1 O2W . 3_656 89.74(16)
N1 Ni1 O2W 3_656 . 90.59(17)
N1 Ni1 O2W . . 89.41(17)
O1W Ni1 O2W 3_656 . 89.74(16)
O1W Ni1 O2W . . 90.26(16)
O2W Ni1 O2W 3_656 . 180.0
C1 N1 Ni1 . . 166.3(4)
N1 C1 C2 . . 179.8(6)

loop_
_geom_bond_atom_site_label_1
_geom_bond_atom_site_label_2
_geom_bond_site_symmetry_2
_geom_bond_distance
_geom_bond_publ_flag
Ni1 N1 3_656 2.055(4) ?
Ni1 N1 . 2.055(4) ?
Ni1 O1W 3_656 2.056(4) ?
Ni1 O1W . 2.056(4) ?
Ni1 O2W 3_656 2.074(4) ?
Ni1 O2W . 2.074(4) ?
N1 C1 . 1.132(6) ?
C1 C2 . 1.443(7) ?

loop_
_geom_hbond_atom_site_label_D
_geom_hbond_atom_site_label_H
_geom_hbond_atom_site_label_A
_geom_hbond_site_symmetry_A
_geom_hbond_distance_DH
_geom_hbond_distance_HA
_geom_hbond_distance_DA
_geom_hbond_angle_DHA
O1W H1WA Br1 1_455 .80(9) 2.57(9) 3.298(4) 152(8)
O1W H1WB Br1 3_655 .86(8) 2.42(8) 3.275(4) 168(6)
O2W H2WA Br1 . .83(10) 2.48(10) 3.275(4) 162(7)
O2W H2WB Br1 4_556 .89(7) 2.46(7) 3.339(4) 170(6)
